data_7022112
loop_
_publ_author_name
'Vignesh Babu, Heeralal'
'Muralidharan, Krishnamurthi'

_publ_section_title
;
 Zn(II), Cd(II) and Cu(II) complexes of
 2,5-bis{N-(2,6-diisopropylphenyl)iminomethyl}pyrrole: synthesis,
 structures and their high catalytic activity for efficient cyclic
 carbonate synthesis.
;
_journal_issue 4
_journal_name_full 'Dalton transactions (Cambridge, England : 2003)'
_journal_page_first 1238
_journal_page_last 1248
_journal_paper_doi 10.1039/c2dt31755a
_journal_volume 42
_journal_year 2013
_chemical_formula_moiety 'C60 H76 Cd N6'
_chemical_formula_sum 'C60 H76 Cd N6'
_chemical_formula_weight 993.67
_chemical_name_systematic
;
?
;
_space_group_IT_number 14
_symmetry_cell_setting monoclinic
_symmetry_space_group_name_Hall '-P 2yn'
_symmetry_space_group_name_H-M 'P 1 21/n 1'
_atom_sites_solution_hydrogens geom
_atom_sites_solution_primary direct
_atom_sites_solution_secondary difmap
_audit_creation_method SHELXL-97
_cell_angle_alpha 90.00
_cell_angle_beta 97.12
_cell_angle_gamma 90.00
_cell_formula_units_Z 4
_cell_length_a 10.739
_cell_length_b 20.900
_cell_length_c 23.604
_cell_measurement_reflns_used 7132
_cell_measurement_temperature 100(2)
_cell_measurement_theta_max 24.44
_cell_measurement_theta_min 2.20
_cell_volume 5256.949
_computing_cell_refinement 'Bruker SMART'
_computing_data_collection 'Bruker SMART'
_computing_data_reduction 'Bruker SAINT'
_computing_molecular_graphics 'Bruker SHELXTL'
_computing_publication_material 'Bruker SHELXTL'
_computing_structure_refinement 'SHELXL-97 (Sheldrick, 1997)'
_computing_structure_solution 'SHELXS-97 (Sheldrick, 1990)'
_diffrn_ambient_temperature 100(2)
_diffrn_measured_fraction_theta_full 0.998
_diffrn_measured_fraction_theta_max 0.998
_diffrn_measurement_device_type 'CCD area detector'
_diffrn_measurement_method 'phi and omega scans'
_diffrn_radiation_monochromator graphite
_diffrn_radiation_source 'fine-focus sealed tube'
_diffrn_radiation_type MoK\a
_diffrn_radiation_wavelength 0.71073
_diffrn_reflns_av_R_equivalents 0.0788
_diffrn_reflns_av_sigmaI/netI 0.0576
_diffrn_reflns_limit_h_max 12
_diffrn_reflns_limit_h_min -12
_diffrn_reflns_limit_k_max 24
_diffrn_reflns_limit_k_min -24
_diffrn_reflns_limit_l_max 28
_diffrn_reflns_limit_l_min -27
_diffrn_reflns_number 49217
_diffrn_reflns_theta_full 24.98
_diffrn_reflns_theta_max 24.98
_diffrn_reflns_theta_min 1.31
_exptl_absorpt_coefficient_mu 0.459
_exptl_absorpt_correction_T_max 0.9555
_exptl_absorpt_correction_T_min 0.9219
_exptl_absorpt_correction_type empirical
_exptl_absorpt_process_details brukarsadbas
_exptl_crystal_colour yellow
_exptl_crystal_density_diffrn 1.255
_exptl_crystal_density_method 'not measured'
_exptl_crystal_description block
_exptl_crystal_F_000 2104
_exptl_crystal_size_max 0.18
_exptl_crystal_size_mid 0.12
_exptl_crystal_size_min 0.10
_refine_diff_density_max 1.138
_refine_diff_density_min -1.418
_refine_diff_density_rms 0.093
_refine_ls_extinction_method none
_refine_ls_goodness_of_fit_ref 1.300
_refine_ls_hydrogen_treatment mixed
_refine_ls_matrix_type full
_refine_ls_number_parameters 652
_refine_ls_number_reflns 9219
_refine_ls_number_restraints 0
_refine_ls_restrained_S_all 1.300
_refine_ls_R_factor_all 0.0887
_refine_ls_R_factor_gt 0.0754
_refine_ls_shift/su_max 0.026
_refine_ls_shift/su_mean 0.000
_refine_ls_structure_factor_coef Fsqd
_refine_ls_weighting_details 'calc w=1/[\s^2^(Fo^2^)+(0.0401P)^2^+10.0130P] where P=(Fo^2^+2Fc^2^)/3'
_refine_ls_weighting_scheme calc
_refine_ls_wR_factor_gt 0.1345
_refine_ls_wR_factor_ref 0.1392
_reflns_number_gt 8135
_reflns_number_total 9219
_reflns_threshold_expression >2sigma(I)
_cod_data_source_file c2dt31755a.txt
_cod_data_source_block 3b
_cod_depositor_comments
;
The following automatic conversions were performed:

'_symmetry_cell_setting' value 'Monoclinic' changed to 'monoclinic'
according to /home/saulius/struct/CIF-dictionaries/cif_core.dic
dictionary named 'cif_core.dic' version 2.4.2 from 2011-04-26.

Automatic conversion script
Id: cif_fix_values 1891 2012-01-12 08:04:46Z andrius 
;
_cod_original_cell_volume 5257.0
_cod_original_sg_symbol_H-M 'P2(1)/n '
_cod_database_code 7022112

loop_
_symmetry_equiv_pos_as_xyz
'x, y, z'
'-x+1/2, y+1/2, -z+1/2'
'-x, -y, -z'
'x-1/2, -y-1/2, z-1/2'

loop_
_atom_site_label
_atom_site_type_symbol
_atom_site_fract_x
_atom_site_fract_y
_atom_site_fract_z
_atom_site_U_iso_or_equiv
_atom_site_adp_type
_atom_site_occupancy
_atom_site_symmetry_multiplicity
_atom_site_calc_flag
_atom_site_refinement_flags
Cd1 Cd 0.59607(3) 0.273672(17) 0.767452(15) 0.01735(11) Uani 1 1 d .
N4 N 0.8047(3) 0.27487(19) 0.78893(15) 0.0158(8) Uani 1 1 d .
N3 N 0.5454(3) 0.20593(18) 0.65145(16) 0.0161(9) Uani 1 1 d .
N5 N 0.6466(3) 0.36547(17) 0.73075(16) 0.0141(8) Uani 1 1 d .
C37 C 0.8495(4) 0.3276(2) 0.77065(19) 0.0158(10) Uani 1 1 d .
H37 H 0.9356 0.3344 0.7772 0.019 Uiso 1 1 calc R
N6 N 0.4232(4) 0.46786(18) 0.64871(17) 0.0198(9) Uani 1 1 d .
N1 N 0.4761(4) 0.28612(18) 0.84732(17) 0.0215(9) Uani 1 1 d .
C11 C 0.3526(4) 0.2289(2) 0.6862(2) 0.0196(10) Uani 1 1 d .
C34 C 1.0378(5) 0.2012(2) 0.8991(2) 0.0244(12) Uani 1 1 d .
H34 H 1.0852 0.2114 0.9336 0.029 Uiso 1 1 calc R
C28 C 0.7428(5) 0.2780(3) 0.6128(2) 0.0230(11) Uani 1 1 d .
C1 C 0.5364(4) 0.3643(3) 0.9220(2) 0.0242(12) Uani 1 1 d .
C13 C 0.6124(4) 0.1763(2) 0.61045(19) 0.0165(10) Uani 1 1 d .
C35 C 0.9598(4) 0.2471(2) 0.8717(2) 0.0188(11) Uani 1 1 d .
C17 C 0.7818(4) 0.1817(2) 0.5529(2) 0.0216(11) Uani 1 1 d .
H17 H 0.8463 0.2043 0.5392 0.026 Uiso 1 1 calc R
C36 C 0.8902(4) 0.2305(2) 0.8196(2) 0.0184(10) Uani 1 1 d .
C42 C 0.4677(4) 0.4204(2) 0.6775(2) 0.0188(11) Uani 1 1 d .
H42 H 0.4141 0.3876 0.6855 0.023 Uiso 1 1 calc R
C16 C 0.7560(5) 0.1205(3) 0.5343(2) 0.0237(12) Uani 1 1 d .
H16 H 0.8027 0.1020 0.5079 0.028 Uiso 1 1 calc R
C19 C 0.5200(5) 0.4182(3) 0.8790(2) 0.0269(12) Uani 1 1 d .
C41 C 0.6001(4) 0.4156(2) 0.69841(19) 0.0172(10) Uani 1 1 d .
C10 C 0.2230(5) 0.2325(3) 0.6871(2) 0.0274(12) Uani 1 1 d .
H10 H 0.1616 0.2248 0.6564 0.033 Uiso 1 1 calc R
C15 C 0.6618(4) 0.0866(2) 0.5544(2) 0.0209(11) Uani 1 1 d .
H15 H 0.6464 0.0447 0.5419 0.025 Uiso 1 1 calc R
C12 C 0.4257(4) 0.2090(2) 0.6424(2) 0.0175(10) Uani 1 1 d .
H12 H 0.3851 0.1982 0.6066 0.021 Uiso 1 1 calc R
C18 C 0.7130(4) 0.2105(2) 0.5920(2) 0.0175(11) Uani 1 1 d .
C14 C 0.5884(4) 0.1129(2) 0.59289(19) 0.0169(10) Uani 1 1 d .
C6 C 0.5135(4) 0.3003(3) 0.9065(2) 0.0228(11) Uani 1 1 d .
C20 C 0.4510(6) 0.4758(3) 0.8988(3) 0.0470(17) Uani 1 1 d .
H20A H 0.3699 0.4627 0.9077 0.070 Uiso 1 1 calc R
H20B H 0.4410 0.5073 0.8690 0.070 Uiso 1 1 calc R
H20C H 0.4984 0.4937 0.9322 0.070 Uiso 1 1 calc R
C8 C 0.3203(4) 0.2576(2) 0.7725(2) 0.0212(11) Uani 1 1 d .
N2 N 0.4109(4) 0.24432(18) 0.73866(17) 0.0177(9) Uani 1 1 d .
C7 C 0.3602(5) 0.2772(2) 0.8296(2) 0.0247(11) Uani 1 1 d .
H7 H 0.3007 0.2836 0.8546 0.030 Uiso 1 1 calc R
C26 C 0.5470(5) 0.0069(2) 0.6387(2) 0.0290(13) Uani 1 1 d .
H26A H 0.5695 -0.0183 0.6076 0.043 Uiso 1 1 calc R
H26B H 0.4863 -0.0159 0.6576 0.043 Uiso 1 1 calc R
H26C H 0.6204 0.0149 0.6654 0.043 Uiso 1 1 calc R
C51 C 0.7031(5) 0.1177(2) 0.7511(2) 0.0280(12) Uani 1 1 d .
H51A H 0.7223 0.0773 0.7694 0.042 Uiso 1 1 calc R
H51B H 0.6512 0.1109 0.7155 0.042 Uiso 1 1 calc R
H51C H 0.6594 0.1443 0.7753 0.042 Uiso 1 1 calc R
C38 C 0.7731(4) 0.3751(2) 0.74109(19) 0.0162(10) Uani 1 1 d .
C25 C 0.4909(5) 0.0705(2) 0.6160(2) 0.0207(11) Uani 1 1 d .
C33 C 1.0476(5) 0.1407(2) 0.8770(2) 0.0258(12) Uani 1 1 d .
H33 H 1.1005 0.1106 0.8965 0.031 Uiso 1 1 calc R
C49 C 0.8248(5) 0.1507(2) 0.7400(2) 0.0195(11) Uani 1 1 d .
C27 C 0.3789(5) 0.0574(3) 0.5709(2) 0.0301(13) Uani 1 1 d .
H27A H 0.3374 0.0970 0.5598 0.045 Uiso 1 1 calc R
H27B H 0.3213 0.0292 0.5864 0.045 Uiso 1 1 calc R
H27C H 0.4078 0.0378 0.5381 0.045 Uiso 1 1 calc R
C31 C 0.8994(4) 0.1692(2) 0.7960(2) 0.0191(11) Uani 1 1 d .
C32 C 0.9786(5) 0.1253(2) 0.8260(2) 0.0223(11) Uani 1 1 d .
H32 H 0.9852 0.0843 0.8112 0.027 Uiso 1 1 calc R
C22 C 0.5148(6) 0.1801(3) 0.9332(3) 0.0418(16) Uani 1 1 d .
C40 C 0.6965(5) 0.4578(2) 0.6890(2) 0.0211(11) Uani 1 1 d .
H40 H 0.6885 0.4960 0.6687 0.025 Uiso 1 1 calc R
C4 C 0.5781(5) 0.2670(3) 1.0021(2) 0.0348(14) Uani 1 1 d .
H4 H 0.5936 0.2348 1.0293 0.042 Uiso 1 1 calc R
C52 C 0.9518(5) 0.3122(3) 0.8997(2) 0.0236(12) Uani 1 1 d .
C2 C 0.5780(5) 0.3771(3) 0.9791(2) 0.0287(13) Uani 1 1 d .
H2 H 0.5923 0.4193 0.9908 0.034 Uiso 1 1 calc R
C30 C 0.6718(6) 0.3268(3) 0.5745(2) 0.0389(15) Uani 1 1 d .
H30A H 0.6985 0.3247 0.5372 0.058 Uiso 1 1 calc R
H30B H 0.6881 0.3688 0.5901 0.058 Uiso 1 1 calc R
H30C H 0.5835 0.3179 0.5717 0.058 Uiso 1 1 calc R
C39 C 0.8060(5) 0.4314(2) 0.7160(2) 0.0222(11) Uani 1 1 d .
H39 H 0.8865 0.4482 0.7170 0.027 Uiso 1 1 calc R
C5 C 0.5350(5) 0.2505(3) 0.9462(2) 0.0275(13) Uani 1 1 d .
C9 C 0.2024(5) 0.2494(3) 0.7411(2) 0.0306(13) Uani 1 1 d .
H9 H 0.1250 0.2545 0.7543 0.037 Uiso 1 1 calc R
C29 C 0.8827(5) 0.2923(3) 0.6215(3) 0.0364(15) Uani 1 1 d .
H29A H 0.9154 0.2901 0.5855 0.055 Uiso 1 1 calc R
H29B H 0.9248 0.2614 0.6473 0.055 Uiso 1 1 calc R
H29C H 0.8963 0.3344 0.6374 0.055 Uiso 1 1 calc R
C53 C 1.0776(5) 0.3471(3) 0.9021(2) 0.0276(12) Uani 1 1 d .
H53A H 1.1418 0.3221 0.9237 0.041 Uiso 1 1 calc R
H53B H 1.0716 0.3880 0.9199 0.041 Uiso 1 1 calc R
H53C H 1.0983 0.3530 0.8640 0.041 Uiso 1 1 calc R
C21 C 0.6486(5) 0.4379(3) 0.8645(2) 0.0336(13) Uani 1 1 d .
H21A H 0.6975 0.4547 0.8980 0.050 Uiso 1 1 calc R
H21B H 0.6391 0.4702 0.8354 0.050 Uiso 1 1 calc R
H21C H 0.6902 0.4014 0.8510 0.050 Uiso 1 1 calc R
C50 C 0.8975(5) 0.1094(3) 0.7024(2) 0.0323(13) Uani 1 1 d .
H50A H 0.9754 0.1299 0.6975 0.049 Uiso 1 1 calc R
H50B H 0.8489 0.1037 0.6658 0.049 Uiso 1 1 calc R
H50C H 0.9142 0.0684 0.7201 0.049 Uiso 1 1 calc R
C48 C 0.2545(5) 0.4570(2) 0.5712(2) 0.0244(12) Uani 1 1 d .
C55 C 0.2471(6) 0.5031(3) 0.7285(3) 0.0341(14) Uani 1 1 d .
C58 C 0.3488(5) 0.4380(3) 0.5314(2) 0.0295(13) Uani 1 1 d .
C43 C 0.2932(4) 0.4693(2) 0.6294(2) 0.0211(11) Uani 1 1 d .
C47 C 0.1275(5) 0.4595(3) 0.5520(2) 0.0316(13) Uani 1 1 d .
H47 H 0.1003 0.4505 0.5139 0.038 Uiso 1 1 calc R
C44 C 0.2070(5) 0.4878(3) 0.6662(2) 0.0279(12) Uani 1 1 d .
C46 C 0.0406(5) 0.4749(3) 0.5879(2) 0.0339(14) Uani 1 1 d .
H46 H -0.0446 0.4751 0.5746 0.041 Uiso 1 1 calc R
C56 C 0.2143(6) 0.4478(3) 0.7655(3) 0.0410(15) Uani 1 1 d .
H56A H 0.1253 0.4406 0.7596 0.062 Uiso 1 1 calc R
H56B H 0.2397 0.4579 0.8049 0.062 Uiso 1 1 calc R
H56C H 0.2570 0.4099 0.7555 0.062 Uiso 1 1 calc R
C60 C 0.3301(6) 0.4741(3) 0.4755(2) 0.0420(16) Uani 1 1 d .
H60A H 0.2522 0.4613 0.4540 0.063 Uiso 1 1 calc R
H60B H 0.3980 0.4647 0.4539 0.063 Uiso 1 1 calc R
H60C H 0.3282 0.5192 0.4829 0.063 Uiso 1 1 calc R
C45 C 0.0812(5) 0.4901(3) 0.6438(2) 0.0338(14) Uani 1 1 d .
H45 H 0.0224 0.5024 0.6674 0.041 Uiso 1 1 calc R
C59 C 0.3463(6) 0.3660(3) 0.5216(3) 0.0477(17) Uani 1 1 d .
H59A H 0.2645 0.3534 0.5040 0.072 Uiso 1 1 calc R
H59B H 0.3648 0.3443 0.5576 0.072 Uiso 1 1 calc R
H59C H 0.4079 0.3547 0.4972 0.072 Uiso 1 1 calc R
C3 C 0.5982(5) 0.3289(3) 1.0184(2) 0.0356(15) Uani 1 1 d .
H3 H 0.6259 0.3385 1.0564 0.043 Uiso 1 1 calc R
C24 C 0.5853(6) 0.1550(3) 0.8871(2) 0.0367(14) Uani 1 1 d .
H24A H 0.5886 0.1091 0.8891 0.055 Uiso 1 1 calc R
H24B H 0.6690 0.1719 0.8920 0.055 Uiso 1 1 calc R
H24C H 0.5434 0.1678 0.8505 0.055 Uiso 1 1 calc R
C23 C 0.3832(6) 0.1585(3) 0.9295(3) 0.0552(19) Uani 1 1 d .
H23A H 0.3397 0.1698 0.8929 0.083 Uiso 1 1 calc R
H23B H 0.3432 0.1787 0.9590 0.083 Uiso 1 1 calc R
H23C H 0.3811 0.1129 0.9342 0.083 Uiso 1 1 calc R
C57 C 0.1930(7) 0.5658(3) 0.7469(3) 0.0538(18) Uani 1 1 d .
H57A H 0.2139 0.5996 0.7222 0.081 Uiso 1 1 calc R
H57B H 0.2274 0.5753 0.7855 0.081 Uiso 1 1 calc R
H57C H 0.1034 0.5622 0.7447 0.081 Uiso 1 1 calc R
C54 C 0.9103(5) 0.3063(3) 0.9591(2) 0.0338(14) Uani 1 1 d .
H54A H 0.8302 0.2853 0.9562 0.051 Uiso 1 1 calc R
H54B H 0.9035 0.3482 0.9751 0.051 Uiso 1 1 calc R
H54C H 0.9710 0.2817 0.9832 0.051 Uiso 1 1 calc R
H22 H 0.549(7) 0.151(4) 0.972(3) 0.08(3) Uiso 1 1 d .
H52 H 0.893(4) 0.333(2) 0.8782(19) 0.009(12) Uiso 1 1 d .
H28 H 0.714(4) 0.281(2) 0.646(2) 0.015(13) Uiso 1 1 d .
H19 H 0.469(5) 0.399(2) 0.845(2) 0.028(14) Uiso 1 1 d .
H25 H 0.463(4) 0.095(2) 0.6456(19) 0.009(11) Uiso 1 1 d .
H55 H 0.336(5) 0.506(2) 0.734(2) 0.018(13) Uiso 1 1 d .
H49 H 0.802(4) 0.189(2) 0.7189(18) 0.005(11) Uiso 1 1 d .
H58 H 0.424(4) 0.4470(19) 0.5488(17) 0.000(10) Uiso 1 1 d .

loop_
_atom_site_aniso_label
_atom_site_aniso_U_11
_atom_site_aniso_U_22
_atom_site_aniso_U_33
_atom_site_aniso_U_23
_atom_site_aniso_U_13
_atom_site_aniso_U_12
Cd1 0.01177(18) 0.01745(19) 0.0232(2) 0.00261(17) 0.00354(13) -0.00107(15)
N4 0.0125(19) 0.017(2) 0.018(2) 0.0001(18) 0.0011(16) 0.0011(17)
N3 0.014(2) 0.016(2) 0.020(2) 0.0018(16) 0.0050(17) -0.0010(16)
N5 0.014(2) 0.010(2) 0.018(2) -0.0024(16) 0.0037(16) 0.0012(15)
C37 0.011(2) 0.022(3) 0.015(2) -0.005(2) 0.0014(19) -0.0004(19)
N6 0.016(2) 0.017(2) 0.025(2) 0.0018(18) -0.0010(18) 0.0031(17)
N1 0.022(2) 0.018(2) 0.026(2) -0.0055(18) 0.0058(18) 0.0005(17)
C11 0.017(2) 0.018(2) 0.025(3) 0.000(2) 0.005(2) 0.000(2)
C34 0.020(3) 0.031(3) 0.020(3) 0.007(2) -0.004(2) 0.004(2)
C28 0.021(3) 0.028(3) 0.021(3) -0.001(2) 0.006(2) -0.004(2)
C1 0.012(2) 0.032(3) 0.029(3) -0.008(2) 0.007(2) -0.001(2)
C13 0.012(2) 0.025(3) 0.012(2) 0.000(2) -0.0010(19) 0.003(2)
C35 0.019(3) 0.023(3) 0.015(2) 0.000(2) 0.006(2) 0.002(2)
C17 0.015(3) 0.032(3) 0.018(3) -0.002(2) 0.007(2) -0.002(2)
C36 0.014(2) 0.021(3) 0.020(2) -0.002(2) 0.0036(19) 0.002(2)
C42 0.017(3) 0.016(3) 0.024(3) -0.004(2) 0.005(2) -0.002(2)
C16 0.019(3) 0.038(3) 0.016(3) -0.007(2) 0.006(2) -0.001(2)
C19 0.026(3) 0.024(3) 0.030(3) -0.006(2) 0.002(2) 0.000(2)
C41 0.021(3) 0.014(2) 0.016(2) -0.003(2) 0.000(2) 0.004(2)
C10 0.018(3) 0.033(3) 0.031(3) -0.009(3) 0.002(2) 0.007(2)
C15 0.020(3) 0.022(3) 0.020(3) -0.005(2) 0.000(2) -0.001(2)
C12 0.019(3) 0.013(2) 0.021(3) -0.0014(19) 0.000(2) -0.0010(19)
C18 0.014(2) 0.022(3) 0.016(2) 0.003(2) 0.0015(19) 0.0015(19)
C14 0.011(2) 0.024(3) 0.015(2) 0.001(2) -0.0008(19) 0.000(2)
C6 0.015(3) 0.033(3) 0.022(3) -0.005(2) 0.010(2) 0.001(2)
C20 0.050(4) 0.044(4) 0.048(4) -0.004(3) 0.008(3) 0.021(3)
C8 0.017(3) 0.017(3) 0.032(3) -0.001(2) 0.011(2) 0.004(2)
N2 0.0111(19) 0.018(2) 0.025(2) -0.0037(17) 0.0045(17) 0.0000(16)
C7 0.022(3) 0.025(3) 0.029(3) -0.006(2) 0.011(2) 0.000(2)
C26 0.027(3) 0.025(3) 0.037(3) -0.005(2) 0.009(2) -0.004(2)
C51 0.034(3) 0.022(3) 0.026(3) 0.006(2) -0.006(2) -0.003(2)
C38 0.018(3) 0.014(2) 0.016(2) -0.003(2) 0.002(2) -0.004(2)
C25 0.019(3) 0.023(3) 0.021(3) -0.005(2) 0.005(2) 0.000(2)
C33 0.028(3) 0.021(3) 0.027(3) 0.007(2) -0.004(2) 0.004(2)
C49 0.027(3) 0.011(3) 0.019(3) 0.001(2) 0.000(2) 0.006(2)
C27 0.026(3) 0.031(3) 0.033(3) -0.003(3) 0.003(2) -0.009(2)
C31 0.016(2) 0.020(3) 0.023(3) 0.003(2) 0.007(2) -0.001(2)
C32 0.026(3) 0.012(3) 0.028(3) -0.002(2) 0.001(2) 0.003(2)
C22 0.041(4) 0.030(3) 0.061(4) -0.001(3) 0.029(3) -0.002(3)
C40 0.024(3) 0.014(3) 0.024(3) 0.004(2) -0.003(2) -0.005(2)
C4 0.029(3) 0.049(4) 0.029(3) 0.013(3) 0.013(2) 0.006(3)
C52 0.022(3) 0.029(3) 0.018(3) -0.006(2) -0.003(2) 0.011(2)
C2 0.019(3) 0.044(3) 0.024(3) -0.010(3) 0.006(2) -0.004(2)
C30 0.051(4) 0.027(3) 0.036(3) 0.002(3) -0.003(3) -0.002(3)
C39 0.020(3) 0.020(3) 0.025(3) -0.001(2) -0.002(2) -0.006(2)
C5 0.020(3) 0.034(3) 0.032(3) 0.005(2) 0.014(2) 0.006(2)
C9 0.016(3) 0.038(3) 0.040(3) -0.016(3) 0.012(2) 0.001(2)
C29 0.026(3) 0.037(3) 0.048(4) -0.014(3) 0.014(3) -0.012(3)
C53 0.029(3) 0.029(3) 0.023(3) -0.005(2) -0.001(2) 0.003(2)
C21 0.030(3) 0.030(3) 0.042(3) 0.004(3) 0.006(3) 0.004(3)
C50 0.038(3) 0.031(3) 0.027(3) -0.009(2) -0.001(3) 0.011(3)
C48 0.018(3) 0.026(3) 0.028(3) 0.008(2) -0.002(2) 0.004(2)
C55 0.027(3) 0.038(4) 0.038(3) 0.005(3) 0.009(3) 0.005(3)
C58 0.015(3) 0.043(4) 0.028(3) -0.006(3) -0.008(2) 0.000(2)
C43 0.017(3) 0.018(3) 0.028(3) 0.008(2) 0.000(2) 0.001(2)
C47 0.024(3) 0.039(3) 0.031(3) 0.012(3) -0.003(2) -0.001(2)
C44 0.026(3) 0.028(3) 0.029(3) 0.012(2) 0.004(2) 0.003(2)
C46 0.019(3) 0.044(4) 0.038(4) 0.020(3) -0.002(3) 0.007(3)
C56 0.035(4) 0.053(4) 0.035(3) 0.008(3) 0.006(3) 0.009(3)
C60 0.037(4) 0.063(4) 0.026(3) 0.003(3) 0.004(3) 0.001(3)
C45 0.022(3) 0.041(4) 0.040(4) 0.020(3) 0.013(3) 0.006(3)
C59 0.033(4) 0.051(4) 0.056(4) -0.006(3) -0.004(3) 0.012(3)
C3 0.020(3) 0.065(5) 0.023(3) 0.001(3) 0.009(2) 0.001(3)
C24 0.040(4) 0.031(3) 0.040(4) 0.000(3) 0.008(3) 0.000(3)
C23 0.042(4) 0.057(5) 0.069(5) -0.019(4) 0.019(4) -0.018(3)
C57 0.061(5) 0.052(4) 0.052(4) -0.005(3) 0.022(4) 0.008(4)
C54 0.038(3) 0.038(3) 0.026(3) -0.013(3) 0.006(3) 0.003(3)

loop_
_atom_type_symbol
_atom_type_description
_atom_type_scat_dispersion_real
_atom_type_scat_dispersion_imag
_atom_type_scat_source
C C 0.0033 0.0016 'International Tables Vol C Tables 4.2.6.8 and 6.1.1.4'
H H 0.0000 0.0000 'International Tables Vol C Tables 4.2.6.8 and 6.1.1.4'
N N 0.0061 0.0033 'International Tables Vol C Tables 4.2.6.8 and 6.1.1.4'
Cd Cd -0.8075 1.2024 'International Tables Vol C Tables 4.2.6.8 and 6.1.1.4'

loop_
_geom_angle_atom_site_label_1
_geom_angle_atom_site_label_2
_geom_angle_atom_site_label_3
_geom_angle
N2 Cd1 N5 113.28(14)
N2 Cd1 N4 162.53(15)
N5 Cd1 N4 77.89(14)
N2 Cd1 N1 73.23(14)
N5 Cd1 N1 113.15(13)
N4 Cd1 N1 115.89(13)
C37 N4 C36 118.4(4)
C37 N4 Cd1 109.7(3)
C36 N4 Cd1 131.9(3)
C12 N3 C13 119.5(4)
C41 N5 C38 106.1(4)
C41 N5 Cd1 143.5(3)
C38 N5 Cd1 110.3(3)
N4 C37 C38 122.9(4)
N4 C37 H37 118.6
C38 C37 H37 118.6
C42 N6 C43 118.9(4)
C7 N1 C6 119.5(4)
C7 N1 Cd1 108.7(3)
C6 N1 Cd1 131.8(3)
N2 C11 C10 108.8(4)
N2 C11 C12 119.6(4)
C10 C11 C12 131.4(5)
C33 C34 C35 122.1(5)
C33 C34 H34 118.9
C35 C34 H34 118.9
C30 C28 C18 111.4(4)
C30 C28 C29 111.5(5)
C18 C28 C29 113.1(4)
C30 C28 H28 106(3)
C18 C28 H28 106(3)
C29 C28 H28 108(3)
C2 C1 C6 117.6(5)
C2 C1 C19 120.2(5)
C6 C1 C19 122.2(5)
C14 C13 C18 120.5(4)
C14 C13 N3 121.6(4)
C18 C13 N3 117.6(4)
C34 C35 C36 117.7(5)
C34 C35 C52 118.9(4)
C36 C35 C52 123.4(4)
C16 C17 C18 121.0(5)
C16 C17 H17 119.5
C18 C17 H17 119.5
C35 C36 C31 121.2(4)
C35 C36 N4 121.4(4)
C31 C36 N4 117.4(4)
N6 C42 C41 121.8(4)
N6 C42 H42 119.1
C41 C42 H42 119.1
C15 C16 C17 120.1(5)
C15 C16 H16 120.0
C17 C16 H16 120.0
C1 C19 C20 113.9(5)
C1 C19 C21 108.6(4)
C20 C19 C21 110.3(5)
C1 C19 H19 104(3)
C20 C19 H19 109(3)
C21 C19 H19 110(3)
N5 C41 C40 110.3(4)
N5 C41 C42 121.5(4)
C40 C41 C42 128.1(4)
C9 C10 C11 107.7(5)
C9 C10 H10 126.1
C11 C10 H10 126.1
C16 C15 C14 121.7(5)
C16 C15 H15 119.1
C14 C15 H15 119.1
N3 C12 C11 121.5(4)
N3 C12 H12 119.2
C11 C12 H12 119.2
C17 C18 C13 118.5(4)
C17 C18 C28 120.7(4)
C13 C18 C28 120.7(4)
C15 C14 C13 118.0(4)
C15 C14 C25 118.3(4)
C13 C14 C25 123.6(4)
C1 C6 C5 121.6(5)
C1 C6 N1 118.2(5)
C5 C6 N1 120.1(5)
C19 C20 H20A 109.5
C19 C20 H20B 109.5
H20A C20 H20B 109.5
C19 C20 H20C 109.5
H20A C20 H20C 109.5
H20B C20 H20C 109.5
N2 C8 C9 109.3(4)
N2 C8 C7 117.5(4)
C9 C8 C7 133.2(5)
C11 N2 C8 107.5(4)
C11 N2 Cd1 132.3(3)
C8 N2 Cd1 117.7(3)
N1 C7 C8 121.2(4)
N1 C7 H7 119.4
C8 C7 H7 119.4
C25 C26 H26A 109.5
C25 C26 H26B 109.5
H26A C26 H26B 109.5
C25 C26 H26C 109.5
H26A C26 H26C 109.5
H26B C26 H26C 109.5
C49 C51 H51A 109.5
C49 C51 H51B 109.5
H51A C51 H51B 109.5
C49 C51 H51C 109.5
H51A C51 H51C 109.5
H51B C51 H51C 109.5
N5 C38 C39 110.5(4)
N5 C38 C37 119.2(4)
C39 C38 C37 130.1(4)
C14 C25 C26 111.9(4)
C14 C25 C27 111.7(4)
C26 C25 C27 109.3(4)
C14 C25 H25 104(3)
C26 C25 H25 111(3)
C27 C25 H25 109(3)
C32 C33 C34 119.4(5)
C32 C33 H33 120.3
C34 C33 H33 120.3
C31 C49 C50 113.7(4)
C31 C49 C51 109.8(4)
C50 C49 C51 110.9(4)
C31 C49 H49 108(3)
C50 C49 H49 107(3)
C51 C49 H49 107(3)
C25 C27 H27A 109.5
C25 C27 H27B 109.5
H27A C27 H27B 109.5
C25 C27 H27C 109.5
H27A C27 H27C 109.5
H27B C27 H27C 109.5
C32 C31 C36 118.1(4)
C32 C31 C49 120.2(4)
C36 C31 C49 121.8(4)
C33 C32 C31 121.5(5)
C33 C32 H32 119.2
C31 C32 H32 119.2
C23 C22 C24 114.6(6)
C23 C22 C5 114.9(5)
C24 C22 C5 114.6(5)
C23 C22 H22 95(4)
C24 C22 H22 105(4)
C5 C22 H22 110(4)
C39 C40 C41 106.3(4)
C39 C40 H40 126.9
C41 C40 H40 126.9
C3 C4 C5 121.8(5)
C3 C4 H4 119.1
C5 C4 H4 119.1
C35 C52 C54 111.4(5)
C35 C52 C53 110.2(4)
C54 C52 C53 111.2(4)
C35 C52 H52 106(3)
C54 C52 H52 107(3)
C53 C52 H52 111(3)
C3 C2 C1 121.2(5)
C3 C2 H2 119.4
C1 C2 H2 119.4
C28 C30 H30A 109.5
C28 C30 H30B 109.5
H30A C30 H30B 109.5
C28 C30 H30C 109.5
H30A C30 H30C 109.5
H30B C30 H30C 109.5
C40 C39 C38 106.8(4)
C40 C39 H39 126.6
C38 C39 H39 126.6
C4 C5 C6 117.5(5)
C4 C5 C22 117.2(5)
C6 C5 C22 125.4(5)
C10 C9 C8 106.6(4)
C10 C9 H9 126.7
C8 C9 H9 126.7
C28 C29 H29A 109.5
C28 C29 H29B 109.5
H29A C29 H29B 109.5
C28 C29 H29C 109.5
H29A C29 H29C 109.5
H29B C29 H29C 109.5
C52 C53 H53A 109.5
C52 C53 H53B 109.5
H53A C53 H53B 109.5
C52 C53 H53C 109.5
H53A C53 H53C 109.5
H53B C53 H53C 109.5
C19 C21 H21A 109.5
C19 C21 H21B 109.5
H21A C21 H21B 109.5
C19 C21 H21C 109.5
H21A C21 H21C 109.5
H21B C21 H21C 109.5
C49 C50 H50A 109.5
C49 C50 H50B 109.5
H50A C50 H50B 109.5
C49 C50 H50C 109.5
H50A C50 H50C 109.5
H50B C50 H50C 109.5
C47 C48 C43 118.2(5)
C47 C48 C58 120.8(5)
C43 C48 C58 120.9(4)
C44 C55 C56 109.8(5)
C44 C55 C57 112.8(5)
C56 C55 C57 111.6(5)
C44 C55 H55 108(3)
C56 C55 H55 106(3)
C57 C55 H55 109(3)
C60 C58 C48 112.6(5)
C60 C58 C59 111.3(5)
C48 C58 C59 110.6(5)
C60 C58 H58 108(3)
C48 C58 H58 108(3)
C59 C58 H58 106(3)
C44 C43 C48 121.1(5)
C44 C43 N6 120.6(5)
C48 C43 N6 118.1(4)
C46 C47 C48 121.5(5)
C46 C47 H47 119.2
C48 C47 H47 119.2
C45 C44 C43 117.4(5)
C45 C44 C55 120.6(5)
C43 C44 C55 122.0(5)
C45 C46 C47 119.2(5)
C45 C46 H46 120.4
C47 C46 H46 120.4
C55 C56 H56A 109.5
C55 C56 H56B 109.5
H56A C56 H56B 109.5
C55 C56 H56C 109.5
H56A C56 H56C 109.5
H56B C56 H56C 109.5
C58 C60 H60A 109.5
C58 C60 H60B 109.5
H60A C60 H60B 109.5
C58 C60 H60C 109.5
H60A C60 H60C 109.5
H60B C60 H60C 109.5
C46 C45 C44 122.4(5)
C46 C45 H45 118.8
C44 C45 H45 118.8
C58 C59 H59A 109.5
C58 C59 H59B 109.5
H59A C59 H59B 109.5
C58 C59 H59C 109.5
H59A C59 H59C 109.5
H59B C59 H59C 109.5
C4 C3 C2 120.2(5)
C4 C3 H3 119.9
C2 C3 H3 119.9
C22 C24 H24A 109.5
C22 C24 H24B 109.5
H24A C24 H24B 109.5
C22 C24 H24C 109.5
H24A C24 H24C 109.5
H24B C24 H24C 109.5
C22 C23 H23A 109.5
C22 C23 H23B 109.5
H23A C23 H23B 109.5
C22 C23 H23C 109.5
H23A C23 H23C 109.5
H23B C23 H23C 109.5
C55 C57 H57A 109.5
C55 C57 H57B 109.5
H57A C57 H57B 109.5
C55 C57 H57C 109.5
H57A C57 H57C 109.5
H57B C57 H57C 109.5
C52 C54 H54A 109.5
C52 C54 H54B 109.5
H54A C54 H54B 109.5
C52 C54 H54C 109.5
H54A C54 H54C 109.5
H54B C54 H54C 109.5

loop_
_geom_bond_atom_site_label_1
_geom_bond_atom_site_label_2
_geom_bond_distance
Cd1 N2 2.111(4)
Cd1 N5 2.201(4)
Cd1 N4 2.235(4)
Cd1 N1 2.426(4)
N4 C37 1.297(6)
N4 C36 1.436(6)
N3 C12 1.278(6)
N3 C13 1.418(6)
N5 C41 1.355(6)
N5 C38 1.364(6)
C37 C38 1.416(6)
C37 H37 0.9300
N6 C42 1.263(6)
N6 C43 1.414(6)
N1 C7 1.276(6)
N1 C6 1.435(6)
C11 N2 1.356(6)
C11 C10 1.397(7)
C11 C12 1.436(7)
C34 C33 1.376(7)
C34 C35 1.381(7)
C34 H34 0.9300
C28 C30 1.506(7)
C28 C18 1.514(7)
C28 C29 1.521(7)
C28 H28 0.89(5)
C1 C2 1.393(7)
C1 C6 1.400(7)
C1 C19 1.513(7)
C13 C14 1.403(7)
C13 C18 1.409(6)
C35 C36 1.401(7)
C35 C52 1.519(7)
C17 C16 1.369(7)
C17 C18 1.389(6)
C17 H17 0.9300
C36 C31 1.406(7)
C42 C41 1.449(6)
C42 H42 0.9300
C16 C15 1.369(7)
C16 H16 0.9300
C19 C20 1.516(7)
C19 C21 1.520(7)
C19 H19 1.01(5)
C41 C40 1.399(7)
C10 C9 1.367(7)
C10 H10 0.9300
C15 C14 1.389(6)
C15 H15 0.9300
C12 H12 0.9300
C14 C25 1.524(7)
C6 C5 1.401(7)
C20 H20A 0.9600
C20 H20B 0.9600
C20 H20C 0.9600
C8 N2 1.362(6)
C8 C9 1.396(7)
C8 C7 1.424(7)
C7 H7 0.9300
C26 C25 1.528(7)
C26 H26A 0.9600
C26 H26B 0.9600
C26 H26C 0.9600
C51 C49 1.528(7)
C51 H51A 0.9600
C51 H51B 0.9600
C51 H51C 0.9600
C38 C39 1.383(7)
C25 C27 1.529(7)
C25 H25 0.94(4)
C33 C32 1.372(7)
C33 H33 0.9300
C49 C31 1.509(7)
C49 C50 1.523(7)
C49 H49 0.96(4)
C27 H27A 0.9600
C27 H27B 0.9600
C27 H27C 0.9600
C31 C32 1.386(7)
C32 H32 0.9300
C22 C23 1.477(8)
C22 C24 1.497(8)
C22 C5 1.513(8)
C22 H22 1.12(7)
C40 C39 1.381(7)
C40 H40 0.9300
C4 C3 1.359(8)
C4 C5 1.387(8)
C4 H4 0.9300
C52 C54 1.528(7)
C52 C53 1.530(7)
C52 H52 0.87(5)
C2 C3 1.369(8)
C2 H2 0.9300
C30 H30A 0.9600
C30 H30B 0.9600
C30 H30C 0.9600
C39 H39 0.9300
C9 H9 0.9300
C29 H29A 0.9600
C29 H29B 0.9600
C29 H29C 0.9600
C53 H53A 0.9600
C53 H53B 0.9600
C53 H53C 0.9600
C21 H21A 0.9600
C21 H21B 0.9600
C21 H21C 0.9600
C50 H50A 0.9600
C50 H50B 0.9600
C50 H50C 0.9600
C48 C47 1.384(7)
C48 C43 1.408(7)
C48 C58 1.517(7)
C55 C44 1.514(8)
C55 C56 1.518(8)
C55 C57 1.519(8)
C55 H55 0.95(5)
C58 C60 1.513(8)
C58 C59 1.523(8)
C58 H58 0.88(4)
C43 C44 1.399(7)
C47 C46 1.376(8)
C47 H47 0.9300
C44 C45 1.389(7)
C46 C45 1.373(8)
C46 H46 0.9300
C56 H56A 0.9600
C56 H56B 0.9600
C56 H56C 0.9600
C60 H60A 0.9600
C60 H60B 0.9600
C60 H60C 0.9600
C45 H45 0.9300
C59 H59A 0.9600
C59 H59B 0.9600
C59 H59C 0.9600
C3 H3 0.9300
C24 H24A 0.9600
C24 H24B 0.9600
C24 H24C 0.9600
C23 H23A 0.9600
C23 H23B 0.9600
C23 H23C 0.9600
C57 H57A 0.9600
C57 H57B 0.9600
C57 H57C 0.9600
C54 H54A 0.9600
C54 H54B 0.9600
C54 H54C 0.9600
